data_9001566
loop_
_publ_author_name
'Wilson, J. R.'
'Sen Gupta, P. K.'
'Robinson, P. D.'
'Criddle, A. J.'

_publ_section_title
;Fangite, Tl3AsS4, a new thallium arsenic sulfosalt from the Mercur Au
 deposit, Utah, and revised optical data for gillulyite
;
_journal_name_full 'American Mineralogist'
_journal_page_first 1096
_journal_page_last 1103
_journal_volume 78
_journal_year 1993
_chemical_formula_sum 'As S4 Tl3'
_chemical_name_mineral Fangite
_space_group_IT_number 62
_symmetry_space_group_name_Hall '-P 2ac 2n'
_symmetry_space_group_name_H-M 'P n m a'
_cell_angle_alpha 90
_cell_angle_beta 90
_cell_angle_gamma 90
_cell_length_a 8.894
_cell_length_b 10.855
_cell_length_c 9.079
_cell_formula_units_Z 4
_cell_volume 876.526
_database_code_amcsd 0001617
_exptl_crystal_density_diffrn 6.186
_cod_original_formula_sum 'Tl3 As S4'
_cod_database_code 9001566

loop_
_space_group_symop_operation_xyz
x,y,z
x,1/2-y,z
-x,1/2+y,-z
1/2-x,1/2+y,1/2+z
1/2+x,1/2-y,1/2-z
1/2+x,y,1/2-z
1/2-x,-y,1/2+z
-x,-y,-z

loop_
_atom_site_aniso_label
_atom_site_aniso_U_11
_atom_site_aniso_U_22
_atom_site_aniso_U_33
_atom_site_aniso_U_12
_atom_site_aniso_U_13
_atom_site_aniso_U_23
Tl1 0.03310 0.02360 0.03140 0.00210 -0.00050 -0.00280
Tl2 0.02490 0.06400 0.02800 0.00000 0.00200 0.00000
As 0.01500 0.02000 0.01400 0.00000 0.00000 0.00000
S1 0.02100 0.03300 0.00600 0.00000 -0.00100 0.00000
S2 0.02000 0.03200 0.02400 0.00000 0.00500 0.00000
S3 0.02800 0.02400 0.03500 -0.00800 0.00200 0.00600

loop_
_atom_site_label
_atom_site_fract_x
_atom_site_fract_y
_atom_site_fract_z
Tl1 0.06120 0.04940 0.19580
Tl2 0.38370 0.25000 -0.10940
As 0.28070 0.25000 0.47440
S1 0.30600 0.25000 0.23380
S2 0.00400 0.25000 0.93200
S3 0.15570 0.08690 0.53540

loop_
_cod_related_entry_id
_cod_related_entry_database
_cod_related_entry_code
1 AMCSD 0001617
